data_7205569
loop_
_publ_author_name
'Soegiarto, Airon C.'
'Yan, Wah'
'Kent, Andrew D.'
'Ward, Michael D.'

_publ_section_title
;
 Regulating low-dimensional magnetic behavior of organic radicals in
 crystalline hydrogen-bonded host frameworks
;
_journal_issue 7
_journal_name_full 'Journal of Materials Chemistry'
_journal_page_first 2204
_journal_paper_doi 10.1039/c0jm03449e
_journal_volume 21
_journal_year 2011
_chemical_formula_sum 'C19.5 H33 N8.5 O7.5 S2'
_chemical_formula_weight 570.66
_chemical_name_systematic
;
?
;
_space_group_IT_number 2
_symmetry_cell_setting triclinic
_symmetry_space_group_name_Hall '-P 1'
_symmetry_space_group_name_H-M 'P -1'
_atom_sites_solution_hydrogens geom
_atom_sites_solution_primary direct
_atom_sites_solution_secondary difmap
_audit_creation_method SHELXL-97
_cell_angle_alpha 71.479(4)
_cell_angle_beta 88.241(4)
_cell_angle_gamma 87.373(4)
_cell_formula_units_Z 2
_cell_length_a 7.4293(17)
_cell_length_b 12.136(3)
_cell_length_c 16.373(4)
_cell_measurement_reflns_used 9737
_cell_measurement_temperature 200(2)
_cell_measurement_theta_max 28.68
_cell_measurement_theta_min 2.52
_cell_volume 1398.1(6)
_computing_cell_refinement 'Bruker SAINT'
_computing_data_collection 'Bruker APEX2'
_computing_data_reduction 'Bruker SAINT'
_computing_molecular_graphics 'Bruker SHELXTL'
_computing_publication_material 'Bruker SHELXTL'
_computing_structure_refinement 'SHELXL-97 (Sheldrick, 2008)'
_computing_structure_solution 'SHELXS-97 (Sheldrick, 2008)'
_diffrn_ambient_temperature 200(2)
_diffrn_measured_fraction_theta_full 0.911
_diffrn_measured_fraction_theta_max 0.911
_diffrn_measurement_device_type 'Bruker APEX-II CCD'
_diffrn_measurement_method '\f and \w scans'
_diffrn_radiation_monochromator graphite
_diffrn_radiation_source 'fine-focus sealed tube'
_diffrn_radiation_type MoK\a
_diffrn_radiation_wavelength 0.71073
_diffrn_reflns_av_R_equivalents 0.0000
_diffrn_reflns_av_sigmaI/netI 0.0321
_diffrn_reflns_limit_h_max 10
_diffrn_reflns_limit_h_min -10
_diffrn_reflns_limit_k_max 17
_diffrn_reflns_limit_k_min -16
_diffrn_reflns_limit_l_max 23
_diffrn_reflns_limit_l_min 0
_diffrn_reflns_number 13424
_diffrn_reflns_theta_full 30.65
_diffrn_reflns_theta_max 30.65
_diffrn_reflns_theta_min 1.31
_exptl_absorpt_coefficient_mu 0.246
_exptl_absorpt_correction_T_max 0.9687
_exptl_absorpt_correction_T_min 0.8766
_exptl_absorpt_correction_type multi-scan
_exptl_absorpt_process_details sadabs
_exptl_crystal_colour orange
_exptl_crystal_density_diffrn 1.356
_exptl_crystal_density_method 'not measured'
_exptl_crystal_description slab
_exptl_crystal_F_000 603
_exptl_crystal_size_max 0.55
_exptl_crystal_size_mid 0.48
_exptl_crystal_size_min 0.13
_refine_diff_density_max 0.616
_refine_diff_density_min -0.311
_refine_diff_density_rms 0.059
_refine_ls_extinction_method none
_refine_ls_goodness_of_fit_ref 1.076
_refine_ls_hydrogen_treatment constr
_refine_ls_matrix_type full
_refine_ls_number_parameters 416
_refine_ls_number_reflns 13424
_refine_ls_number_restraints 0
_refine_ls_restrained_S_all 1.076
_refine_ls_R_factor_all 0.0509
_refine_ls_R_factor_gt 0.0470
_refine_ls_shift/su_max 0.000
_refine_ls_shift/su_mean 0.000
_refine_ls_structure_factor_coef Fsqd
_refine_ls_weighting_details 'calc w=1/[\s^2^(Fo^2^)+(0.0661P)^2^+0.4946P] where P=(Fo^2^+2Fc^2^)/3'
_refine_ls_weighting_scheme calc
_refine_ls_wR_factor_gt 0.1283
_refine_ls_wR_factor_ref 0.1321
_reflns_number_gt 12401
_reflns_number_total 13424
_reflns_threshold_expression >2sigma(I)
_cod_data_source_file C0JM03449E.TXT
_cod_data_source_block GDS_3
_cod_depositor_comments
;
The following automatic conversions were performed:
'_symmetry_cell_setting' value 'Triclinic' changed to 'triclinic'
according to '/home/saulius/struct/CIF-dictionaries/cif_core.dic'
dictionary named 'cif_core.dic' version 2.4.1 from 2010-06-29.

Automatic conversion script
Id: cif_fix_enum 1555 2011-01-17 13:19:09Z saulius 
;
_cod_original_sg_symbol_H-M P-1
_cod_original_formula_sum 'C19.50 H33 N8.50 O7.50 S2'
_cod_database_code 7205569

loop_
_symmetry_equiv_pos_as_xyz
'x, y, z'
'-x, -y, -z'

loop_
_atom_site_label
_atom_site_type_symbol
_atom_site_fract_x
_atom_site_fract_y
_atom_site_fract_z
_atom_site_U_iso_or_equiv
_atom_site_adp_type
_atom_site_occupancy
_atom_site_symmetry_multiplicity
_atom_site_calc_flag
_atom_site_refinement_flags
_atom_site_disorder_assembly
_atom_site_disorder_group
S1 S 0.52770(4) 0.12418(3) 0.34271(2) 0.02582(8) Uani 1 1 d . A 5
S2 S 0.99112(4) 0.34634(3) 0.62231(2) 0.02814(8) Uani 1 1 d . B 5
C1 C 0.50625(19) 0.24219(12) 0.54245(9) 0.0279(3) Uani 1 1 d . C 5
C3 C 0.51385(18) 0.10345(11) 0.24084(9) 0.0267(3) Uani 1 1 d . A 5
C9 C 0.9900(2) 0.23919(13) 0.72541(10) 0.0325(3) Uani 1 1 d . B 5
C2 C 0.9833(2) 0.69583(12) 0.64310(9) 0.0321(3) Uani 1 1 d . D 5
C6 C 0.5070(2) 0.06347(13) 0.08389(9) 0.0345(3) Uani 1 1 d . A 5
C4 C 0.5679(2) 0.18902(12) 0.16701(10) 0.0339(3) Uani 1 1 d . A 5
H4 H 0.6077 0.2607 0.1703 0.041 Uiso 1 1 calc R A 5
C8 C 0.4527(2) -0.00158(14) 0.23666(10) 0.0396(4) Uani 1 1 d . A 5
H8 H 0.4129 -0.0591 0.2875 0.048 Uiso 1 1 calc R A 5
C12 C 1.0062(3) 0.07654(16) 0.88761(12) 0.0473(4) Uani 1 1 d . B 5
C5 C 0.5634(2) 0.16931(13) 0.08792(10) 0.0382(3) Uani 1 1 d . A 5
H5 H 0.5987 0.2280 0.0368 0.046 Uiso 1 1 calc R A 5
C7 C 0.4502(3) -0.02156(14) 0.15798(11) 0.0427(4) Uani 1 1 d . A 5
H7 H 0.4098 -0.0932 0.1547 0.051 Uiso 1 1 calc R A 5
C10 C 1.0521(3) 0.12588(15) 0.73517(12) 0.0468(4) Uani 1 1 d . B 5
H10 H 1.0900 0.1042 0.6863 0.056 Uiso 1 1 calc R B 5
C14 C 0.9312(3) 0.27073(16) 0.79638(12) 0.0505(4) Uani 1 1 d . B 5
H14 H 0.8850 0.3474 0.7894 0.061 Uiso 1 1 calc R B 5
C11 C 1.0582(3) 0.04497(17) 0.81696(13) 0.0544(5) Uani 1 1 d . B 5
H11 H 1.0987 -0.0328 0.8240 0.065 Uiso 1 1 calc R B 5
C13 C 0.9406(3) 0.18865(19) 0.87789(12) 0.0557(5) Uani 1 1 d . B 5
H13 H 0.9021 0.2095 0.9271 0.067 Uiso 1 1 calc R B 5
N4 N 1.14166(17) 0.64006(11) 0.64465(9) 0.0351(3) Uani 1 1 d . D 5
H4A H 1.2416 0.6753 0.6465 0.042 Uiso 1 1 calc R D 5
H4B H 1.1467 0.5678 0.6438 0.042 Uiso 1 1 calc R D 5
N6 N 0.83202(17) 0.64265(11) 0.64188(9) 0.0346(3) Uani 1 1 d . D 5
H6A H 0.7273 0.6795 0.6419 0.042 Uiso 1 1 calc R D 5
H6B H 0.8363 0.5704 0.6410 0.042 Uiso 1 1 calc R D 5
N7 N 0.5108(2) 0.05088(12) -0.00030(8) 0.0389(3) Uani 1 1 d . . 5
N3 N 0.35488(16) 0.18949(10) 0.54181(8) 0.0321(3) Uani 1 1 d . C 5
H3A H 0.3585 0.1174 0.5407 0.038 Uiso 1 1 calc R C 5
H3B H 0.2504 0.2265 0.5425 0.038 Uiso 1 1 calc R C 5
N1 N 0.66360(16) 0.18636(11) 0.54145(9) 0.0326(3) Uani 1 1 d . C 5
H1A H 0.6671 0.1143 0.5404 0.039 Uiso 1 1 calc R C 5
H1B H 0.7645 0.2214 0.5419 0.039 Uiso 1 1 calc R C 5
N2 N 0.50045(18) 0.35161(11) 0.54328(11) 0.0419(3) Uani 1 1 d . C 5
H2A H 0.3959 0.3887 0.5434 0.050 Uiso 1 1 calc R C 5
H2B H 0.6012 0.3869 0.5437 0.050 Uiso 1 1 calc R C 5
N5 N 0.97601(19) 0.80451(12) 0.64437(12) 0.0468(4) Uani 1 1 d . D 5
H5A H 0.8710 0.8411 0.6444 0.056 Uiso 1 1 calc R D 5
H5B H 1.0762 0.8401 0.6452 0.056 Uiso 1 1 calc R D 5
N8 N 1.0199(2) -0.01702(15) 0.96930(11) 0.0521(4) Uani 1 1 d . . 5
O3 O 0.37229(14) 0.06835(9) 0.39314(7) 0.0336(2) Uani 1 1 d . A 5
O2 O 0.52338(14) 0.24957(8) 0.32678(7) 0.0319(2) Uani 1 1 d . A 5
O4 O 0.99923(14) 0.28335(9) 0.55984(7) 0.0331(2) Uani 1 1 d . B 5
O1 O 0.69718(14) 0.06698(9) 0.37958(7) 0.0350(2) Uani 1 1 d . A 5
O5 O 1.15124(14) 0.41296(9) 0.61836(8) 0.0362(2) Uani 1 1 d . B 5
O6 O 0.82425(14) 0.41602(9) 0.61777(8) 0.0361(2) Uani 1 1 d . B 5
O1M O 0.5191(6) 0.5978(5) 0.1056(4) 0.107(2) Uani 0.437(6) 1 d P E 1
H1M H 0.5817 0.5525 0.0857 0.160 Uiso 0.437(6) 1 calc PR E 1
C1M C 0.561(4) 0.5639(17) 0.2182(19) 0.329(18) Uani 0.437(6) 1 d P E 1
H1M1 H 0.6797 0.5914 0.2258 0.494 Uiso 0.437(6) 1 calc PR E 1
H1M2 H 0.5593 0.4795 0.2460 0.494 Uiso 0.437(6) 1 calc PR E 1
H1M3 H 0.4681 0.6022 0.2445 0.494 Uiso 0.437(6) 1 calc PR E 1
O1M' O 0.5654(10) 0.6507(9) 0.2051(6) 0.196(4) Uani 0.563(6) 1 d P E 2
H1M' H 0.6778 0.6534 0.1978 0.294 Uiso 0.563(6) 1 calc PR E 2
C1M' C 0.4873(7) 0.6968(4) 0.1315(3) 0.0685(13) Uani 0.563(6) 1 d P E 2
H1M4 H 0.3795 0.7424 0.1393 0.103 Uiso 0.563(6) 1 calc PR E 2
H1M5 H 0.4526 0.6351 0.1091 0.103 Uiso 0.563(6) 1 calc PR E 2
H1M6 H 0.5708 0.7478 0.0907 0.103 Uiso 0.563(6) 1 calc PR E 2
O1T O 1.2349(8) 0.5290(4) -0.0735(4) 0.0664(13) Uani 0.50 1 d P F -1
N1T N 1.0904(4) 0.5461(3) -0.0207(2) 0.0442(6) Uani 0.50 1 d P F -1
C1T C 1.0803(7) 0.3990(4) 0.0639(3) 0.0456(10) Uani 0.50 1 d P F -1
C2T C 0.9399(6) 0.4551(4) 0.1199(2) 0.0528(9) Uani 0.50 1 d P F -1
H2T1 H 0.9564 0.5388 0.1106 0.063 Uiso 0.50 1 calc PR F -1
H2T2 H 0.9370 0.4108 0.1822 0.063 Uiso 0.50 1 calc PR F -1
C3T C 0.7627(13) 0.4288(6) 0.0644(6) 0.0600(17) Uani 0.50 1 d P F -1
H3T1 H 0.6519 0.4045 0.0994 0.072 Uiso 0.50 1 calc PR F -1
H3T2 H 0.7938 0.3784 0.0285 0.072 Uiso 0.50 1 calc PR F -1
C4T C 0.7715(6) 0.5979(4) 0.0026(3) 0.0584(10) Uani 0.50 1 d P F -1
H4T1 H 0.6557 0.6356 -0.0222 0.070 Uiso 0.50 1 calc PR F -1
H4T2 H 0.8316 0.6433 0.0338 0.070 Uiso 0.50 1 calc PR F -1
C5T C 0.9009(7) 0.5528(4) -0.0622(3) 0.0444(10) Uani 0.50 1 d P F -1
C6T C 0.8753(8) 0.5343(5) -0.1262(3) 0.0717(14) Uani 0.50 1 d P F -1
H6T1 H 0.9908 0.5271 -0.1550 0.108 Uiso 0.50 1 calc PR F -1
H6T2 H 0.8019 0.5985 -0.1638 0.108 Uiso 0.50 1 calc PR F -1
H6T3 H 0.8116 0.4617 -0.1137 0.108 Uiso 0.50 1 calc PR F -1
C7T C 0.9569(6) 0.7278(4) -0.1161(3) 0.0628(12) Uani 0.50 1 d P F -1
H7T1 H 1.0453 0.7371 -0.1633 0.094 Uiso 0.50 1 calc PR F -1
H7T2 H 1.0061 0.7563 -0.0720 0.094 Uiso 0.50 1 calc PR F -1
H7T3 H 0.8458 0.7725 -0.1384 0.094 Uiso 0.50 1 calc PR F -1
C8T C 1.0997(7) 0.3321(4) 0.0419(3) 0.0640(11) Uani 0.50 1 d P F -1
H8T1 H 1.1268 0.2615 0.0901 0.096 Uiso 0.50 1 calc PR F -1
H8T2 H 1.2010 0.3467 0.0005 0.096 Uiso 0.50 1 calc PR F -1
H8T3 H 0.9906 0.3217 0.0134 0.096 Uiso 0.50 1 calc PR F -1
C9T C 1.2743(7) 0.4544(4) 0.1051(3) 0.0659(12) Uani 0.50 1 d P F -1
H9T1 H 1.2951 0.4074 0.1652 0.099 Uiso 0.50 1 calc PR F -1
H9T2 H 1.2485 0.5356 0.1019 0.099 Uiso 0.50 1 calc PR F -1
H9T3 H 1.3820 0.4496 0.0702 0.099 Uiso 0.50 1 calc PR F -1

loop_
_atom_site_aniso_label
_atom_site_aniso_U_11
_atom_site_aniso_U_22
_atom_site_aniso_U_33
_atom_site_aniso_U_23
_atom_site_aniso_U_13
_atom_site_aniso_U_12
S1 0.03312(16) 0.02450(15) 0.02228(15) -0.01065(12) -0.00147(12) -0.00203(11)
S2 0.02928(15) 0.02812(15) 0.02721(16) -0.00888(13) -0.00212(13) -0.00130(11)
C1 0.0347(7) 0.0272(6) 0.0218(6) -0.0078(5) -0.0003(5) -0.0024(5)
C3 0.0318(6) 0.0284(6) 0.0225(6) -0.0115(5) -0.0020(5) -0.0014(5)
C9 0.0344(7) 0.0350(7) 0.0269(7) -0.0076(6) -0.0016(5) -0.0042(5)
C2 0.0370(7) 0.0312(6) 0.0271(7) -0.0073(5) -0.0023(5) -0.0024(5)
C6 0.0445(8) 0.0392(8) 0.0228(7) -0.0138(6) -0.0029(6) -0.0024(6)
C4 0.0466(8) 0.0280(6) 0.0285(7) -0.0105(5) 0.0009(6) -0.0051(6)
C8 0.0610(10) 0.0343(7) 0.0263(7) -0.0116(6) 0.0027(7) -0.0177(7)
C12 0.0489(9) 0.0499(10) 0.0356(9) -0.0020(7) -0.0054(7) -0.0053(7)
C5 0.0564(9) 0.0341(7) 0.0240(7) -0.0088(6) 0.0032(6) -0.0056(6)
C7 0.0669(11) 0.0391(8) 0.0281(7) -0.0171(6) 0.0019(7) -0.0184(7)
C10 0.0590(11) 0.0413(9) 0.0339(9) -0.0054(7) 0.0057(7) 0.0105(8)
C14 0.0792(13) 0.0399(9) 0.0353(9) -0.0163(7) 0.0015(8) -0.0029(8)
C11 0.0685(12) 0.0438(9) 0.0409(10) -0.0017(8) 0.0029(9) 0.0125(8)
C13 0.0815(14) 0.0583(11) 0.0306(9) -0.0183(8) 0.0028(9) -0.0081(10)
N4 0.0336(6) 0.0317(6) 0.0407(7) -0.0118(5) -0.0043(5) -0.0027(5)
N6 0.0332(6) 0.0311(6) 0.0400(7) -0.0116(5) -0.0017(5) -0.0022(5)
N7 0.0531(8) 0.0436(7) 0.0241(6) -0.0162(5) -0.0030(5) -0.0026(6)
N3 0.0328(6) 0.0292(6) 0.0373(7) -0.0146(5) -0.0018(5) -0.0019(4)
N1 0.0318(6) 0.0294(6) 0.0388(7) -0.0140(5) -0.0010(5) -0.0014(4)
N2 0.0346(6) 0.0297(6) 0.0653(10) -0.0201(6) -0.0019(6) -0.0019(5)
N5 0.0372(7) 0.0347(7) 0.0716(11) -0.0208(7) -0.0051(7) -0.0018(5)
N8 0.0606(10) 0.0541(9) 0.0410(8) -0.0142(7) 0.0008(7) -0.0013(7)
O3 0.0413(5) 0.0320(5) 0.0298(5) -0.0133(4) 0.0073(4) -0.0062(4)
O2 0.0406(5) 0.0258(4) 0.0326(5) -0.0137(4) -0.0013(4) -0.0021(4)
O4 0.0349(5) 0.0383(5) 0.0290(5) -0.0147(4) -0.0012(4) -0.0014(4)
O1 0.0392(5) 0.0317(5) 0.0346(6) -0.0106(4) -0.0115(4) 0.0009(4)
O5 0.0343(5) 0.0340(5) 0.0415(6) -0.0131(5) 0.0000(4) -0.0057(4)
O6 0.0328(5) 0.0348(5) 0.0416(6) -0.0138(5) -0.0034(4) 0.0033(4)
O1M 0.069(3) 0.097(4) 0.130(5) -0.006(3) 0.000(3) 0.013(2)
C1M 0.47(4) 0.127(14) 0.37(4) -0.03(2) -0.13(3) 0.01(2)
O1M' 0.121(4) 0.197(8) 0.190(7) 0.057(6) -0.063(4) -0.013(5)
C1M' 0.081(3) 0.068(3) 0.058(3) -0.022(2) 0.000(2) -0.001(2)
O1T 0.053(2) 0.087(4) 0.048(2) -0.005(3) 0.0079(15) -0.019(3)
N1T 0.0501(16) 0.0409(14) 0.0392(16) -0.0079(12) -0.0003(13) -0.0111(12)
C1T 0.056(2) 0.037(2) 0.042(2) -0.008(2) -0.0115(16) -0.006(2)
C2T 0.071(3) 0.054(2) 0.0304(17) -0.0089(15) 0.0032(17) -0.0130(18)
C3T 0.063(3) 0.045(3) 0.065(4) -0.010(2) 0.020(3) -0.012(3)
C4T 0.050(2) 0.057(2) 0.062(3) -0.008(2) -0.0024(19) -0.0040(17)
C5T 0.057(2) 0.038(2) 0.039(2) -0.010(2) -0.0087(16) -0.004(2)
C6T 0.086(4) 0.078(3) 0.050(3) -0.014(2) -0.019(2) -0.025(3)
C7T 0.068(3) 0.049(2) 0.053(2) 0.0111(18) -0.005(2) -0.0081(18)
C8T 0.080(3) 0.043(2) 0.064(3) -0.011(2) 0.000(2) -0.004(2)
C9T 0.066(3) 0.067(3) 0.061(3) -0.013(2) -0.022(2) -0.003(2)

loop_
_atom_type_symbol
_atom_type_description
_atom_type_scat_dispersion_real
_atom_type_scat_dispersion_imag
_atom_type_scat_source
C C 0.0033 0.0016 'International Tables Vol C Tables 4.2.6.8 and 6.1.1.4'
H H 0.0000 0.0000 'International Tables Vol C Tables 4.2.6.8 and 6.1.1.4'
N N 0.0061 0.0033 'International Tables Vol C Tables 4.2.6.8 and 6.1.1.4'
O O 0.0106 0.0060 'International Tables Vol C Tables 4.2.6.8 and 6.1.1.4'
S S 0.1246 0.1234 'International Tables Vol C Tables 4.2.6.8 and 6.1.1.4'

loop_
_geom_angle_atom_site_label_1
_geom_angle_atom_site_label_2
_geom_angle_atom_site_label_3
_geom_angle
_geom_angle_site_symmetry_1
_geom_angle_site_symmetry_3
_geom_angle_publ_flag
O2 S1 O3 112.80(6) . . ?
O2 S1 O1 112.84(6) . . ?
O3 S1 O1 111.72(7) . . ?
O2 S1 C3 106.51(6) . . ?
O3 S1 C3 106.21(6) . . ?
O1 S1 C3 106.16(6) . . ?
O4 S2 O5 112.26(7) . . ?
O4 S2 O6 112.61(6) . . ?
O5 S2 O6 112.78(6) . . ?
O4 S2 C9 106.19(7) . . ?
O5 S2 C9 106.18(7) . . ?
O6 S2 C9 106.18(7) . . ?
N3 C1 N1 119.95(12) . . ?
N3 C1 N2 119.88(13) . . ?
N1 C1 N2 120.17(13) . . ?
C4 C3 C8 120.72(13) . . ?
C4 C3 S1 120.27(10) . . ?
C8 C3 S1 118.99(11) . . ?
C14 C9 C10 120.53(15) . . ?
C14 C9 S2 119.09(13) . . ?
C10 C9 S2 120.35(12) . . ?
N5 C2 N6 119.74(14) . . ?
N5 C2 N4 119.91(14) . . ?
N6 C2 N4 120.34(13) . . ?
C7 C6 C5 120.45(14) . . ?
C7 C6 N7 124.01(13) . . ?
C5 C6 N7 115.54(13) . . ?
C3 C4 C5 119.52(13) . . ?
C3 C4 H4 120.2 . . ?
C5 C4 H4 120.2 . . ?
C7 C8 C3 119.67(14) . . ?
C7 C8 H8 120.2 . . ?
C3 C8 H8 120.2 . . ?
C11 C12 C13 120.32(16) . . ?
C11 C12 N8 114.54(17) . . ?
C13 C12 N8 125.10(18) . . ?
C6 C5 C4 119.86(14) . . ?
C6 C5 H5 120.1 . . ?
C4 C5 H5 120.1 . . ?
C8 C7 C6 119.75(14) . . ?
C8 C7 H7 120.1 . . ?
C6 C7 H7 120.1 . . ?
C11 C10 C9 119.34(17) . . ?
C11 C10 H10 120.3 . . ?
C9 C10 H10 120.3 . . ?
C9 C14 C13 119.15(17) . . ?
C9 C14 H14 120.4 . . ?
C13 C14 H14 120.4 . . ?
C12 C11 C10 120.42(18) . . ?
C12 C11 H11 119.8 . . ?
C10 C11 H11 119.8 . . ?
C12 C13 C14 120.18(18) . . ?
C12 C13 H13 119.9 . . ?
C14 C13 H13 119.9 . . ?
C2 N4 H4A 120.0 . . ?
C2 N4 H4B 120.0 . . ?
H4A N4 H4B 120.0 . . ?
C2 N6 H6A 120.0 . . ?
C2 N6 H6B 120.0 . . ?
H6A N6 H6B 120.0 . . ?
N7 N7 C6 113.60(16) 2_655 . ?
C1 N3 H3A 120.0 . . ?
C1 N3 H3B 120.0 . . ?
H3A N3 H3B 120.0 . . ?
C1 N1 H1A 120.0 . . ?
C1 N1 H1B 120.0 . . ?
H1A N1 H1B 120.0 . . ?
C1 N2 H2A 120.0 . . ?
C1 N2 H2B 120.0 . . ?
H2A N2 H2B 120.0 . . ?
C2 N5 H5A 120.0 . . ?
C2 N5 H5B 120.0 . . ?
H5A N5 H5B 120.0 . . ?
N8 N8 C12 111.9(2) 2_757 . ?
C1M' O1M' H1M' 109.5 . . ?
O1M' C1M' H1M4 109.5 . . ?
O1M' C1M' H1M5 109.5 . . ?
H1M4 C1M' H1M5 109.5 . . ?
O1M' C1M' H1M6 109.5 . . ?
H1M4 C1M' H1M6 109.5 . . ?
H1M5 C1M' H1M6 109.5 . . ?
O1T N1T C5T 113.7(4) . . ?
O1T N1T C1T 101.9(3) . . ?
C5T N1T C1T 99.8(2) . . ?
C8T C1T C2T 142.8(5) . . ?
C8T C1T C9T 119.2(5) . . ?
C2T C1T C9T 91.0(3) . . ?
C8T C1T N1T 114.9(5) . . ?
C2T C1T N1T 89.1(3) . . ?
C9T C1T N1T 81.4(3) . . ?
C1T C2T C3T 89.9(4) . . ?
C1T C2T H2T1 113.7 . . ?
C3T C2T H2T1 113.7 . . ?
C1T C2T H2T2 113.7 . . ?
C3T C2T H2T2 113.7 . . ?
H2T1 C2T H2T2 110.9 . . ?
C2T C3T C4T 83.3(3) . . ?
C2T C3T H3T1 114.7 . . ?
C4T C3T H3T1 114.7 . . ?
C2T C3T H3T2 114.7 . . ?
C4T C3T H3T2 114.7 . . ?
H3T1 C3T H3T2 111.8 . . ?
C5T C4T C3T 82.0(4) . . ?
C5T C4T H4T1 115.0 . . ?
C3T C4T H4T1 115.0 . . ?
C5T C4T H4T2 115.0 . . ?
C3T C4T H4T2 115.0 . . ?
H4T1 C4T H4T2 112.0 . . ?
C6T C5T N1T 125.0(5) . . ?
C6T C5T C4T 132.9(5) . . ?
N1T C5T C4T 101.9(3) . . ?
C6T C5T C7T 97.3(4) . . ?
N1T C5T C7T 83.0(3) . . ?
C4T C5T C7T 84.1(3) . . ?

loop_
_geom_bond_atom_site_label_1
_geom_bond_atom_site_label_2
_geom_bond_distance
_geom_bond_site_symmetry_2
_geom_bond_publ_flag
S1 O2 1.4589(10) . ?
S1 O3 1.4601(11) . ?
S1 O1 1.4601(11) . ?
S1 C3 1.7708(14) . ?
S2 O4 1.4569(11) . ?
S2 O5 1.4571(11) . ?
S2 O6 1.4585(11) . ?
S2 C9 1.7737(16) . ?
C1 N3 1.3209(18) . ?
C1 N1 1.3263(18) . ?
C1 N2 1.3310(18) . ?
C3 C4 1.383(2) . ?
C3 C8 1.3951(19) . ?
C9 C14 1.387(2) . ?
C9 C10 1.392(2) . ?
C2 N5 1.3243(19) . ?
C2 N6 1.3251(19) . ?
C2 N4 1.3271(19) . ?
C6 C7 1.388(2) . ?
C6 C5 1.391(2) . ?
C6 N7 1.4335(18) . ?
C4 C5 1.391(2) . ?
C4 H4 0.9500 . ?
C8 C7 1.385(2) . ?
C8 H8 0.9500 . ?
C12 C11 1.369(3) . ?
C12 C13 1.386(3) . ?
C12 N8 1.457(2) . ?
C5 H5 0.9500 . ?
C7 H7 0.9500 . ?
C10 C11 1.387(3) . ?
C10 H10 0.9500 . ?
C14 C13 1.390(3) . ?
C14 H14 0.9500 . ?
C11 H11 0.9500 . ?
C13 H13 0.9500 . ?
N4 H4A 0.8800 . ?
N4 H4B 0.8800 . ?
N6 H6A 0.8800 . ?
N6 H6B 0.8800 . ?
N7 N7 1.250(3) 2_655 ?
N3 H3A 0.8800 . ?
N3 H3B 0.8800 . ?
N1 H1A 0.8800 . ?
N1 H1B 0.8800 . ?
N2 H2A 0.8800 . ?
N2 H2B 0.8800 . ?
N5 H5A 0.8800 . ?
N5 H5B 0.8800 . ?
N8 N8 1.226(3) 2_757 ?
O1M C1M 1.79(3) . ?
O1M H1M 0.8400 . ?
C1M H1M1 0.9800 . ?
C1M H1M2 0.9800 . ?
C1M H1M3 0.9800 . ?
O1M' C1M' 1.299(8) . ?
O1M' H1M' 0.8400 . ?
C1M' H1M4 0.9800 . ?
C1M' H1M5 0.9800 . ?
C1M' H1M6 0.9800 . ?
O1T N1T 1.407(6) . ?
N1T C5T 1.569(6) . ?
N1T C1T 1.882(6) . ?
C1T C8T 0.991(6) . ?
C1T C2T 1.633(7) . ?
C1T C9T 1.850(7) . ?
C2T C3T 1.720(10) . ?
C2T H2T1 0.9900 . ?
C2T H2T2 0.9900 . ?
C3T C4T 1.982(8) . ?
C3T H3T1 0.9900 . ?
C3T H3T2 0.9900 . ?
C4T C5T 1.614(7) . ?
C4T H4T1 0.9900 . ?
C4T H4T2 0.9900 . ?
C5T C6T 1.162(7) . ?
C5T C7T 2.081(6) . ?
C6T H6T1 0.9800 . ?
C6T H6T2 0.9800 . ?
C6T H6T3 0.9800 . ?
C7T H7T1 0.9800 . ?
C7T H7T2 0.9800 . ?
C7T H7T3 0.9800 . ?
C8T H8T1 0.9800 . ?
C8T H8T2 0.9800 . ?
C8T H8T3 0.9800 . ?
C9T H9T1 0.9800 . ?
C9T H9T2 0.9800 . ?
C9T H9T3 0.9800 . ?

loop_
_geom_torsion_atom_site_label_1
_geom_torsion_atom_site_label_2
_geom_torsion_atom_site_label_3
_geom_torsion_atom_site_label_4
_geom_torsion
_geom_torsion_site_symmetry_1
_geom_torsion_site_symmetry_2
_geom_torsion_site_symmetry_3
_geom_torsion_site_symmetry_4
_geom_torsion_publ_flag
O2 S1 C3 C4 24.03(14) . . . . ?
O3 S1 C3 C4 144.49(12) . . . . ?
O1 S1 C3 C4 -96.46(13) . . . . ?
O2 S1 C3 C8 -157.80(13) . . . . ?
O3 S1 C3 C8 -37.33(14) . . . . ?
O1 S1 C3 C8 81.71(14) . . . . ?
O4 S2 C9 C14 -161.46(14) . . . . ?
O5 S2 C9 C14 78.88(15) . . . . ?
O6 S2 C9 C14 -41.38(16) . . . . ?
O4 S2 C9 C10 20.39(15) . . . . ?
O5 S2 C9 C10 -99.28(14) . . . . ?
O6 S2 C9 C10 140.46(14) . . . . ?
C8 C3 C4 C5 -0.9(2) . . . . ?
S1 C3 C4 C5 177.25(12) . . . . ?
C4 C3 C8 C7 1.6(3) . . . . ?
S1 C3 C8 C7 -176.56(14) . . . . ?
C7 C6 C5 C4 1.8(3) . . . . ?
N7 C6 C5 C4 -178.74(15) . . . . ?
C3 C4 C5 C6 -0.8(2) . . . . ?
C3 C8 C7 C6 -0.6(3) . . . . ?
C5 C6 C7 C8 -1.1(3) . . . . ?
N7 C6 C7 C8 179.51(16) . . . . ?
C14 C9 C10 C11 -1.3(3) . . . . ?
S2 C9 C10 C11 176.86(16) . . . . ?
C10 C9 C14 C13 2.1(3) . . . . ?
S2 C9 C14 C13 -176.05(16) . . . . ?
C13 C12 C11 C10 2.3(3) . . . . ?
N8 C12 C11 C10 -179.87(19) . . . . ?
C9 C10 C11 C12 -1.0(3) . . . . ?
C11 C12 C13 C14 -1.5(3) . . . . ?
N8 C12 C13 C14 -179.0(2) . . . . ?
C9 C14 C13 C12 -0.7(3) . . . . ?
C7 C6 N7 N7 -12.1(3) . . . 2_655 ?
C5 C6 N7 N7 168.48(19) . . . 2_655 ?
C11 C12 N8 N8 176.7(2) . . . 2_757 ?
C13 C12 N8 N8 -5.6(3) . . . 2_757 ?
O1T N1T C1T C8T -40.2(6) . . . . ?
C5T N1T C1T C8T 76.8(6) . . . . ?
O1T N1T C1T C2T 169.2(3) . . . . ?
C5T N1T C1T C2T -73.8(3) . . . . ?
O1T N1T C1T C9T 78.1(4) . . . . ?
C5T N1T C1T C9T -164.9(3) . . . . ?
C8T C1T C2T C3T -45.4(9) . . . . ?
C9T C1T C2T C3T 168.5(4) . . . . ?
N1T C1T C2T C3T 87.1(3) . . . . ?
C1T C2T C3T C4T -102.9(3) . . . . ?
C2T C3T C4T C5T 92.7(4) . . . . ?
O1T N1T C5T C6T 7.4(7) . . . . ?
C1T N1T C5T C6T -100.3(6) . . . . ?
O1T N1T C5T C4T -168.9(3) . . . . ?
C1T N1T C5T C4T 83.3(3) . . . . ?
O1T N1T C5T C7T -86.5(4) . . . . ?
C1T N1T C5T C7T 165.7(3) . . . . ?
C3T C4T C5T C6T 96.2(7) . . . . ?
C3T C4T C5T N1T -87.8(4) . . . . ?
C3T C4T C5T C7T -169.3(4) . . . . ?
